data_7707888
loop_
_publ_author_name
'Wang, Shichun'
'Heng, Yi'
'Li, Tongyu'
'Hou, Guohua'
'Zi, Guofu'
'Walter, Marc D.'

_publ_section_title
;
 Synthesis and reactivity of the uranium phosphinidene metallocene
 [\h<sup>5</sup>-1,3-(Me<sub>3</sub>Si)<sub>2</sub>C<sub>5</sub>H<sub>3</sub>]<sub>2</sub>U(&#xE001;P-2,4,6-<sup>i</sup>Pr<sub>3</sub>C<sub>6</sub>H<sub>2</sub>)(OPMe<sub>3</sub>):
 influence of the coordinated Lewis base.
;
_journal_issue 36
_journal_name_full 'Dalton transactions (Cambridge, England : 2003)'
_journal_page_first 12502
_journal_page_last 12516
_journal_paper_doi 10.1039/d1dt02149d
_journal_volume 50
_journal_year 2021
_chemical_formula_moiety 'C47 H85 N O P2 Si4 U'
_chemical_formula_sum 'C47 H85 N O P2 Si4 U'
_chemical_formula_weight 1092.48
_space_group_crystal_system monoclinic
_space_group_IT_number 14
_space_group_name_Hall '-P 2ybc'
_space_group_name_H-M_alt 'P 1 21/c 1'
_atom_sites_solution_hydrogens geom
_atom_sites_solution_primary iterative
_audit_creation_date 2021-02-07
_audit_creation_method
;
Olex2 1.2
(compiled 2018.05.29 svn.r3508 for OlexSys, GUI svn.r5506)
;
_audit_update_record
;
2021-06-12 deposited with the CCDC.	2021-07-27 downloaded from the CCDC.
;
_cell_angle_alpha 90
_cell_angle_beta 100.4882(19)
_cell_angle_gamma 90
_cell_formula_units_Z 4
_cell_length_a 22.0980(4)
_cell_length_b 11.5929(2)
_cell_length_c 21.5294(4)
_cell_measurement_reflns_used 23986
_cell_measurement_temperature 100.00(10)
_cell_measurement_theta_max 76.1840
_cell_measurement_theta_min 4.0890
_cell_volume 5423.25(17)
_computing_cell_refinement 'CrysAlisPro 1.171.40.84a (Rigaku OD, 2020)'
_computing_data_collection 'CrysAlisPro 1.171.40.84a (Rigaku OD, 2020)'
_computing_data_reduction 'CrysAlisPro 1.171.40.84a (Rigaku OD, 2020)'
_computing_molecular_graphics 'Olex2 (Dolomanov et al., 2009)'
_computing_publication_material 'Olex2 (Dolomanov et al., 2009)'
_computing_structure_refinement 'ShelXL (Sheldrick, 2015)'
_computing_structure_solution 'olex2.solve (Bourhis et al., 2015)'
_diffrn_ambient_environment N~2~
_diffrn_ambient_temperature 100.00(10)
_diffrn_detector 'Hybrid Pixel Array Detector'
_diffrn_detector_area_resol_mean 10.0000
_diffrn_detector_type HyPix
_diffrn_measured_fraction_theta_full 0.997
_diffrn_measured_fraction_theta_max 0.950
_diffrn_measurement_details
;
List of Runs (angles in degrees, time in seconds):

  # Type    Start    End  Width  t~exp~   \w     \q     \k     \f   Frames
#--------------------------------------------------------------------------
  1  \w     67.00  92.00   0.50    0.09    --   46.95  56.00 121.00   50
  2  \w     94.00 177.00   0.50    0.20    --  104.75  56.00 121.00  166
  3  \w    120.00 175.00   0.50    0.20    --  104.75  30.00-120.00  110
  4  \w     96.00 154.00   0.50    0.20    --  104.75  45.00-180.00  116
  5  \w    -18.00  26.00   0.50    0.09    --  -46.95  56.00 121.00   88
  6  \w   -103.00 -56.00   0.50    0.20    -- -102.00  77.00 -30.00   94
  7  \w    -69.00 -44.00   0.50    0.20    -- -102.00  61.00 -60.00   50
  8  \w    -69.00 -34.00   0.50    0.20    -- -102.00  61.00 -90.00   70
  9  \w    -68.00 -29.00   0.50    0.20    -- -102.00  61.00-180.00   78
 10  \w    -69.00 -32.00   0.50    0.20    -- -102.00  61.00-120.00   74
 11  \w    -62.00 -29.00   0.50    0.20    -- -102.00  56.00 121.00   66
 12  \w    -61.00 -35.00   0.50    0.09    --  -46.95  56.00 121.00   52
 13  \w   -173.00-144.00   0.50    0.20    -- -102.00 -56.00 -21.00   58
 14  \w   -175.00-143.00   0.50    0.20    -- -102.00 -15.00-120.00   64
 15  \w   -129.00-103.00   0.50    0.20    -- -102.00 -15.00-120.00   52
 16  \w   -118.00 -35.00   0.50    0.09    --  -46.95 -56.00 -21.00  166
 17  \w   -155.00 -96.00   0.50    0.20    -- -102.00 -45.00  60.00  118
 18  \w   -118.00 -72.00   0.50    0.09    --  -46.95-125.00  90.00   92
 19  \w   -118.00 -72.00   0.50    0.09    --  -46.95-125.00 -30.00   92
 20  \w    -20.00  47.00   0.50    0.09    --   46.95 -56.00 -21.00  134
 21  \w    -15.00  25.00   0.50    0.09    --   46.95 -19.00-180.00   80
 22  \w     35.00  71.00   0.50    0.20    --  104.75 -61.00-120.00   72
 23  \w     32.00  66.00   0.50    0.20    --  104.75 -56.00 -21.00   68
 24  \w     45.00  70.00   0.50    0.20    --  104.75 -61.00   0.00   50
 25  \w     46.00 102.00   0.50    0.20    --  104.75 -94.00 -60.00  112
 26  \w     84.00 109.00   0.50    0.20    --  104.75 -94.00  60.00   50
 27  \w     46.00  72.00   0.50    0.20    --  104.75 -94.00  60.00   52
;
_diffrn_measurement_device 'four-circle diffractometer'
_diffrn_measurement_device_type 'XtaLAB Synergy R, DW system, HyPix'
_diffrn_measurement_method '\w scans'
_diffrn_orient_matrix_type 'CrysAlisPro convention (1999,Acta A55,543-557)'
_diffrn_orient_matrix_UB_11 -0.0432199000
_diffrn_orient_matrix_UB_12 0.0571754000
_diffrn_orient_matrix_UB_13 0.0396027000
_diffrn_orient_matrix_UB_21 -0.0312787000
_diffrn_orient_matrix_UB_22 0.0684193000
_diffrn_orient_matrix_UB_23 -0.0584989000
_diffrn_orient_matrix_UB_31 -0.0466542000
_diffrn_orient_matrix_UB_32 -0.0985367000
_diffrn_orient_matrix_UB_33 -0.0175681000
_diffrn_radiation_monochromator mirror
_diffrn_radiation_probe x-ray
_diffrn_radiation_type CuK\a
_diffrn_radiation_wavelength 1.54184
_diffrn_reflns_av_unetI/netI 0.0496
_diffrn_reflns_Laue_measured_fraction_full 0.997
_diffrn_reflns_Laue_measured_fraction_max 0.950
_diffrn_reflns_limit_h_max 27
_diffrn_reflns_limit_h_min -27
_diffrn_reflns_limit_k_max 14
_diffrn_reflns_limit_k_min -14
_diffrn_reflns_limit_l_max 27
_diffrn_reflns_limit_l_min -27
_diffrn_reflns_number 10819
_diffrn_reflns_point_group_measured_fraction_full 0.997
_diffrn_reflns_point_group_measured_fraction_max 0.950
_diffrn_reflns_theta_full 67.684
_diffrn_reflns_theta_max 76.729
_diffrn_reflns_theta_min 4.069
_diffrn_source 'Rotating-anode X-ray tube'
_diffrn_source_type 'Rigaku (Cu) X-ray Source'
_exptl_absorpt_coefficient_mu 10.060
_exptl_absorpt_correction_T_max 1.00000
_exptl_absorpt_correction_T_min 0.26976
_exptl_absorpt_correction_type multi-scan
_exptl_absorpt_process_details
;
CrysAlisPro 1.171.40.84a (Rigaku Oxford Diffraction, 2020)
Empirical absorption correction using spherical harmonics,
implemented in SCALE3 ABSPACK scaling algorithm.
;
_exptl_crystal_colour brown
_exptl_crystal_colour_primary brown
_exptl_crystal_density_diffrn 1.338
_exptl_crystal_description block
_exptl_crystal_F_000 2240
_exptl_crystal_size_max 0.2
_exptl_crystal_size_mid 0.15
_exptl_crystal_size_min 0.15
_refine_diff_density_max 3.275
_refine_diff_density_min -2.011
_refine_diff_density_rms 0.182
_refine_ls_extinction_method none
_refine_ls_goodness_of_fit_ref 1.080
_refine_ls_hydrogen_treatment constr
_refine_ls_matrix_type full
_refine_ls_number_parameters 527
_refine_ls_number_reflns 10819
_refine_ls_number_restraints 6
_refine_ls_restrained_S_all 1.081
_refine_ls_R_factor_all 0.0600
_refine_ls_R_factor_gt 0.0555
_refine_ls_shift/su_max 0.001
_refine_ls_shift/su_mean 0.000
_refine_ls_structure_factor_coef Fsqd
_refine_ls_weighting_details 'w=1/[\s^2^(Fo^2^)+91.0861P] where P=(Fo^2^+2Fc^2^)/3'
_refine_ls_weighting_scheme calc
_refine_ls_wR_factor_gt 0.1330
_refine_ls_wR_factor_ref 0.1352
_reflns_Friedel_coverage 0.000
_reflns_number_gt 9844
_reflns_number_total 10819
_reflns_threshold_expression 'I > 2\s(I)'
_cod_data_source_file d1dt02149d2.cif
_cod_data_source_block compound15
_cod_depositor_comments 'Adding full bibliography for 7707884--7707891.cif.'
_cod_original_cell_volume 5423.24(18)
_cod_database_code 7707888
_shelx_shelxl_version_number 2014/7
_chemical_oxdiff_formula C1H1N1O1P1U1Si1
_shelx_space_group_comment
;
The symmetry employed for this shelxl refinement is uniquely defined
by the following loop, which should always be used as a source of
symmetry information in preference to the above space-group names.
They are only intended as comments.
;
_shelx_estimated_absorpt_t_max 0.314
_shelx_estimated_absorpt_t_min 0.238
_diffrn_oxdiff_digest_frames
;
01fff46e9c14aea7b91e88e66247f304b6022744f6c
;
_reflns_odcompleteness_completeness 99.65
_reflns_odcompleteness_iscentric 1
_reflns_odcompleteness_theta 66.97
_olex2_refinement_description
;
1. Twinned data refinement
 Scales: 0.845(2)
 0.155(2)
2. Fixed Uiso
 At 1.2 times of:
  All C(H) groups, All C(H,H) groups
 At 1.5 times of:
  All C(H,H,H) groups
3. Uiso/Uaniso restraints and constraints
Uanis(C5) \\sim Ueq: with sigma of 0.005 and sigma for terminal atoms of 0.01
4.a Ternary CH refined with riding coordinates:
 C23(H23), C36(H36), C39(H39), C42(H42)
4.b Secondary CH2 refined with riding coordinates:
 C24(H24A,H24B), C25(H25A,H25B), C26(H26A,H26B), C27(H27A,H27B), C28(H28A,H28B)
4.c Aromatic/amide H refined with riding coordinates:
 C2(H2), C4(H4), C5(H5), C13(H13), C15(H15), C16(H16), C32(H32), C34(H34)
4.d Idealised Me refined as rotating group:
 C6(H6A,H6B,H6C), C7(H7A,H7B,H7C), C8(H8A,H8B,H8C), C9(H9A,H9B,H9C), C10(H10A,
 H10B,H10C), C11(H11A,H11B,H11C), C17(H17A,H17B,H17C), C18(H18A,H18B,H18C),
 C19(H19A,H19B,H19C), C20(H20A,H20B,H20C), C21(H21A,H21B,H21C), C22(H22A,H22B,
 H22C), C37(H37A,H37B,H37C), C38(H38A,H38B,H38C), C40(H40A,H40B,H40C), C41(H41A,
 H41B,H41C), C43(H43A,H43B,H43C), C44(H44A,H44B,H44C), C45(H45A,H45B,H45C),
 C46(H46A,H46B,H46C), C47(H47A,H47B,H47C)
;
_olex2_submission_special_instructions 'No special instructions were received'
_oxdiff_exptl_absorpt_empirical_details
;
Empirical correction (ABSPACK) includes:
- Absorption correction using spherical harmonics
- Frame scaling
;
_oxdiff_exptl_absorpt_empirical_full_max 2.657
_oxdiff_exptl_absorpt_empirical_full_min 0.517

loop_
_space_group_symop_operation_xyz
'x, y, z'
'-x, y+1/2, -z+1/2'
'-x, -y, -z'
'x, -y-1/2, z-1/2'

loop_
_atom_site_label
_atom_site_type_symbol
_atom_site_fract_x
_atom_site_fract_y
_atom_site_fract_z
_atom_site_U_iso_or_equiv
_atom_site_adp_type
_atom_site_occupancy
_atom_site_site_symmetry_order
_atom_site_calc_flag
_atom_site_refinement_flags_posn
_atom_site_refinement_flags_adp
_atom_site_refinement_flags_occupancy
_atom_site_disorder_assembly
_atom_site_disorder_group
U1 U 0.30198(2) 0.73173(2) 0.38544(2) 0.01961(9) Uani 1 1 d . . . . .
P1 P 0.24829(10) 0.42582(18) 0.43140(10) 0.0242(4) Uani 1 1 d . . . . .
P2 P 0.28682(11) 1.05264(19) 0.42281(11) 0.0299(5) Uani 1 1 d . . . . .
Si1 Si 0.29422(11) 0.4810(2) 0.24449(11) 0.0266(5) Uani 1 1 d . . . . .
Si2 Si 0.12870(11) 0.8453(2) 0.28312(11) 0.0266(5) Uani 1 1 d . . . . .
Si3 Si 0.46198(12) 0.8794(2) 0.33305(12) 0.0338(6) Uani 1 1 d . . . . .
Si4 Si 0.42272(11) 0.6320(2) 0.55441(11) 0.0265(5) Uani 1 1 d . . . . .
O1 O 0.2910(3) 0.9236(5) 0.4155(3) 0.0302(13) Uani 1 1 d . . . . .
N1 N 0.2400(3) 0.6707(6) 0.4516(3) 0.0189(13) Uani 1 1 d . . . . .
C1 C 0.2727(4) 0.6278(7) 0.2690(4) 0.0245(17) Uani 1 1 d . . . . .
C2 C 0.2148(4) 0.6554(7) 0.2867(4) 0.0237(17) Uani 1 1 d . . . . .
H2 H 0.1874 0.6014 0.2974 0.028 Uiso 1 1 calc R . . . .
C3 C 0.2053(4) 0.7759(7) 0.2855(4) 0.0247(17) Uani 1 1 d . . . . .
C4 C 0.2586(4) 0.8244(7) 0.2663(4) 0.0237(17) Uani 1 1 d . . . . .
H4 H 0.2646 0.9033 0.2625 0.028 Uiso 1 1 calc R . . . .
C5 C 0.2990(4) 0.7449(8) 0.2542(4) 0.0254(17) Uani 1 1 d . U . . .
H5 H 0.3356 0.7581 0.2398 0.030 Uiso 1 1 calc R . . . .
C6 C 0.3288(6) 0.5051(9) 0.1725(5) 0.045(3) Uani 1 1 d . . . . .
H6A H 0.2999 0.5452 0.1412 0.067 Uiso 1 1 calc GR . . . .
H6B H 0.3388 0.4321 0.1559 0.067 Uiso 1 1 calc GR . . . .
H6C H 0.3656 0.5505 0.1835 0.067 Uiso 1 1 calc GR . . . .
C7 C 0.3498(4) 0.3931(8) 0.3019(5) 0.035(2) Uani 1 1 d . . . . .
H7A H 0.3883 0.4332 0.3119 0.053 Uiso 1 1 calc GR . . . .
H7B H 0.3560 0.3198 0.2833 0.053 Uiso 1 1 calc GR . . . .
H7C H 0.3334 0.3814 0.3397 0.053 Uiso 1 1 calc GR . . . .
C8 C 0.2220(5) 0.3953(8) 0.2263(5) 0.039(2) Uani 1 1 d . . . . .
H8A H 0.2062 0.3828 0.2644 0.058 Uiso 1 1 calc GR . . . .
H8B H 0.2305 0.3222 0.2087 0.058 Uiso 1 1 calc GR . . . .
H8C H 0.1922 0.4365 0.1965 0.058 Uiso 1 1 calc GR . . . .
C9 C 0.0697(4) 0.7297(9) 0.2621(5) 0.040(2) Uani 1 1 d . . . . .
H9A H 0.0786 0.6862 0.2269 0.060 Uiso 1 1 calc GR . . . .
H9B H 0.0297 0.7641 0.2509 0.060 Uiso 1 1 calc GR . . . .
H9C H 0.0704 0.6793 0.2976 0.060 Uiso 1 1 calc GR . . . .
C10 C 0.1176(4) 0.9178(8) 0.3572(4) 0.0319(19) Uani 1 1 d . . . . .
H10A H 0.1378 0.8740 0.3929 0.048 Uiso 1 1 calc GR . . . .
H10B H 0.0744 0.9229 0.3582 0.048 Uiso 1 1 calc GR . . . .
H10C H 0.1349 0.9940 0.3588 0.048 Uiso 1 1 calc GR . . . .
C11 C 0.1189(4) 0.9593(8) 0.2199(5) 0.034(2) Uani 1 1 d . . . . .
H11A H 0.1509 1.0158 0.2300 0.051 Uiso 1 1 calc GR . . . .
H11B H 0.0796 0.9958 0.2174 0.051 Uiso 1 1 calc GR . . . .
H11C H 0.1213 0.9243 0.1800 0.051 Uiso 1 1 calc GR . . . .
C12 C 0.4253(4) 0.7742(7) 0.3790(4) 0.0244(17) Uani 1 1 d . . . . .
C13 C 0.4225(4) 0.7819(8) 0.4453(4) 0.0245(17) Uani 1 1 d . . . . .
H13 H 0.4285 0.8494 0.4688 0.029 Uiso 1 1 calc R . . . .
C14 C 0.4094(4) 0.6743(8) 0.4695(4) 0.0276(18) Uani 1 1 d . . . . .
C15 C 0.4046(4) 0.5953(8) 0.4179(4) 0.0296(19) Uani 1 1 d . . . . .
H15 H 0.3961 0.5169 0.4195 0.035 Uiso 1 1 calc R . . . .
C16 C 0.4149(4) 0.6554(7) 0.3647(4) 0.0273(18) Uani 1 1 d . . . . .
H16 H 0.4149 0.6224 0.3253 0.033 Uiso 1 1 calc R . . . .
C17 C 0.4102(5) 0.9910(10) 0.2884(5) 0.046(3) Uani 1 1 d . . . . .
H17A H 0.3767 0.9537 0.2610 0.069 Uiso 1 1 calc GR . . . .
H17B H 0.4331 1.0369 0.2636 0.069 Uiso 1 1 calc GR . . . .
H17C H 0.3942 1.0398 0.3176 0.069 Uiso 1 1 calc GR . . . .
C18 C 0.5226(5) 0.9551(11) 0.3905(5) 0.049(3) Uani 1 1 d . . . . .
H18A H 0.5041 0.9910 0.4226 0.074 Uiso 1 1 calc GR . . . .
H18B H 0.5418 1.0129 0.3687 0.074 Uiso 1 1 calc GR . . . .
H18C H 0.5529 0.9004 0.4096 0.074 Uiso 1 1 calc GR . . . .
C19 C 0.4996(6) 0.7967(11) 0.2753(5) 0.051(3) Uani 1 1 d . . . . .
H19A H 0.5274 0.7407 0.2976 0.076 Uiso 1 1 calc GR . . . .
H19B H 0.5219 0.8490 0.2533 0.076 Uiso 1 1 calc GR . . . .
H19C H 0.4686 0.7581 0.2454 0.076 Uiso 1 1 calc GR . . . .
C20 C 0.4999(4) 0.6949(9) 0.5901(4) 0.036(2) Uani 1 1 d . . . . .
H20A H 0.5295 0.6751 0.5643 0.054 Uiso 1 1 calc GR . . . .
H20B H 0.5130 0.6643 0.6318 0.054 Uiso 1 1 calc GR . . . .
H20C H 0.4966 0.7773 0.5923 0.054 Uiso 1 1 calc GR . . . .
C21 C 0.4265(4) 0.4714(8) 0.5599(5) 0.037(2) Uani 1 1 d . . . . .
H21A H 0.3899 0.4389 0.5354 0.055 Uiso 1 1 calc GR . . . .
H21B H 0.4298 0.4484 0.6033 0.055 Uiso 1 1 calc GR . . . .
H21C H 0.4618 0.4443 0.5440 0.055 Uiso 1 1 calc GR . . . .
C22 C 0.3639(5) 0.6875(9) 0.5989(4) 0.037(2) Uani 1 1 d . . . . .
H22A H 0.3625 0.7702 0.5964 0.055 Uiso 1 1 calc GR . . . .
H22B H 0.3746 0.6644 0.6424 0.055 Uiso 1 1 calc GR . . . .
H22C H 0.3243 0.6565 0.5810 0.055 Uiso 1 1 calc GR . . . .
C23 C 0.1996(4) 0.6756(7) 0.4999(4) 0.0247(17) Uani 1 1 d . . . . .
H23 H 0.2137 0.6161 0.5316 0.030 Uiso 1 1 calc R . . . .
C24 C 0.2053(4) 0.7914(7) 0.5336(4) 0.0265(18) Uani 1 1 d . . . . .
H24A H 0.1903 0.8521 0.5037 0.032 Uiso 1 1 calc R . . . .
H24B H 0.2482 0.8069 0.5508 0.032 Uiso 1 1 calc R . . . .
C25 C 0.1679(5) 0.7903(8) 0.5871(5) 0.036(2) Uani 1 1 d . . . . .
H25A H 0.1863 0.7362 0.6195 0.043 Uiso 1 1 calc R . . . .
H25B H 0.1692 0.8663 0.6061 0.043 Uiso 1 1 calc R . . . .
C26 C 0.1017(4) 0.7566(9) 0.5633(5) 0.040(2) Uani 1 1 d . . . . .
H26A H 0.0814 0.8178 0.5366 0.048 Uiso 1 1 calc R . . . .
H26B H 0.0808 0.7485 0.5990 0.048 Uiso 1 1 calc R . . . .
C27 C 0.0956(4) 0.6435(7) 0.5258(5) 0.033(2) Uani 1 1 d . . . . .
H27A H 0.0526 0.6291 0.5084 0.040 Uiso 1 1 calc R . . . .
H27B H 0.1108 0.5800 0.5537 0.040 Uiso 1 1 calc R . . . .
C28 C 0.1325(4) 0.6507(8) 0.4721(4) 0.0314(19) Uani 1 1 d . . . . .
H28A H 0.1293 0.5783 0.4491 0.038 Uiso 1 1 calc R . . . .
H28B H 0.1160 0.7115 0.4429 0.038 Uiso 1 1 calc R . . . .
C29 C 0.2575(4) 0.5730(7) 0.4278(3) 0.0214(16) Uani 1 1 d . . . . .
C30 C 0.1874(4) 0.3833(7) 0.4783(4) 0.0235(17) Uani 1 1 d . . . . .
C31 C 0.2019(4) 0.3635(7) 0.5443(4) 0.0247(17) Uani 1 1 d . . . . .
C32 C 0.1590(4) 0.3072(8) 0.5737(4) 0.0273(18) Uani 1 1 d . . . . .
H32 H 0.1691 0.2930 0.6169 0.033 Uiso 1 1 calc R . . . .
C33 C 0.1018(4) 0.2712(7) 0.5415(4) 0.0286(18) Uani 1 1 d . . . . .
C34 C 0.0874(4) 0.2979(7) 0.4774(4) 0.0280(18) Uani 1 1 d . . . . .
H34 H 0.0488 0.2777 0.4549 0.034 Uiso 1 1 calc R . . . .
C35 C 0.1283(4) 0.3535(7) 0.4458(4) 0.0271(18) Uani 1 1 d . . . . .
C36 C 0.2639(4) 0.3949(7) 0.5836(4) 0.0262(17) Uani 1 1 d . . . . .
H36 H 0.2844 0.4472 0.5583 0.031 Uiso 1 1 calc R . . . .
C37 C 0.2579(4) 0.4577(8) 0.6440(4) 0.0294(19) Uani 1 1 d . . . . .
H37A H 0.2288 0.5196 0.6344 0.044 Uiso 1 1 calc GR . . . .
H37B H 0.2972 0.4884 0.6632 0.044 Uiso 1 1 calc GR . . . .
H37C H 0.2438 0.4049 0.6726 0.044 Uiso 1 1 calc GR . . . .
C38 C 0.3048(4) 0.2883(7) 0.5985(4) 0.0293(18) Uani 1 1 d . . . . .
H38A H 0.2842 0.2323 0.6201 0.044 Uiso 1 1 calc GR . . . .
H38B H 0.3429 0.3101 0.6249 0.044 Uiso 1 1 calc GR . . . .
H38C H 0.3130 0.2556 0.5599 0.044 Uiso 1 1 calc GR . . . .
C39 C 0.0569(4) 0.2029(8) 0.5723(4) 0.034(2) Uani 1 1 d . . . . .
H39 H 0.0155 0.2194 0.5487 0.041 Uiso 1 1 calc R . . . .
C40 C 0.0573(5) 0.2350(10) 0.6410(5) 0.043(2) Uani 1 1 d . . . . .
H40A H 0.0968 0.2167 0.6659 0.064 Uiso 1 1 calc GR . . . .
H40B H 0.0259 0.1924 0.6565 0.064 Uiso 1 1 calc GR . . . .
H40C H 0.0496 0.3161 0.6440 0.064 Uiso 1 1 calc GR . . . .
C41 C 0.0679(6) 0.0765(10) 0.5659(6) 0.055(3) Uani 1 1 d . . . . .
H41A H 0.0623 0.0564 0.5220 0.082 Uiso 1 1 calc GR . . . .
H41B H 0.0393 0.0338 0.5857 0.082 Uiso 1 1 calc GR . . . .
H41C H 0.1092 0.0581 0.5861 0.082 Uiso 1 1 calc GR . . . .
C42 C 0.1067(4) 0.3785(8) 0.3751(4) 0.032(2) Uani 1 1 d . . . . .
H42 H 0.1364 0.4316 0.3617 0.039 Uiso 1 1 calc R . . . .
C43 C 0.0436(4) 0.4359(8) 0.3612(5) 0.037(2) Uani 1 1 d . . . . .
H43A H 0.0131 0.3833 0.3709 0.056 Uiso 1 1 calc GR . . . .
H43B H 0.0340 0.4567 0.3173 0.056 Uiso 1 1 calc GR . . . .
H43C H 0.0440 0.5040 0.3867 0.056 Uiso 1 1 calc GR . . . .
C44 C 0.1061(5) 0.2666(10) 0.3357(5) 0.043(2) Uani 1 1 d . . . . .
H44A H 0.1467 0.2341 0.3422 0.065 Uiso 1 1 calc GR . . . .
H44B H 0.0929 0.2841 0.2917 0.065 Uiso 1 1 calc GR . . . .
H44C H 0.0781 0.2121 0.3487 0.065 Uiso 1 1 calc GR . . . .
C45 C 0.3593(5) 1.1147(9) 0.4566(5) 0.043(2) Uani 1 1 d . . . . .
H45A H 0.3748 1.0783 0.4963 0.064 Uiso 1 1 calc GR . . . .
H45B H 0.3542 1.1958 0.4631 0.064 Uiso 1 1 calc GR . . . .
H45C H 0.3879 1.1035 0.4285 0.064 Uiso 1 1 calc GR . . . .
C46 C 0.2619(5) 1.1226(8) 0.3488(5) 0.037(2) Uani 1 1 d . . . . .
H46A H 0.2917 1.1101 0.3221 0.055 Uiso 1 1 calc GR . . . .
H46B H 0.2577 1.2038 0.3556 0.055 Uiso 1 1 calc GR . . . .
H46C H 0.2229 1.0914 0.3289 0.055 Uiso 1 1 calc GR . . . .
C47 C 0.2339(5) 1.0881(8) 0.4743(5) 0.037(2) Uani 1 1 d . . . . .
H47A H 0.1941 1.0569 0.4573 0.056 Uiso 1 1 calc GR . . . .
H47B H 0.2310 1.1704 0.4777 0.056 Uiso 1 1 calc GR . . . .
H47C H 0.2484 1.0558 0.5154 0.056 Uiso 1 1 calc GR . . . .

loop_
_atom_site_aniso_label
_atom_site_aniso_U_11
_atom_site_aniso_U_22
_atom_site_aniso_U_33
_atom_site_aniso_U_23
_atom_site_aniso_U_13
_atom_site_aniso_U_12
U1 0.02663(14) 0.01652(13) 0.01630(13) 0.00084(10) 0.00560(10) 0.00083(10)
P1 0.0324(11) 0.0195(10) 0.0215(10) -0.0001(8) 0.0071(8) 0.0001(8)
P2 0.0407(13) 0.0178(10) 0.0308(11) -0.0025(8) 0.0056(9) -0.0007(9)
Si1 0.0368(13) 0.0215(11) 0.0228(11) -0.0005(9) 0.0091(9) 0.0005(9)
Si2 0.0300(12) 0.0265(12) 0.0238(11) 0.0015(9) 0.0062(9) 0.0037(9)
Si3 0.0325(13) 0.0420(15) 0.0272(12) 0.0058(11) 0.0067(10) -0.0047(11)
Si4 0.0302(12) 0.0285(12) 0.0208(11) 0.0009(9) 0.0045(9) 0.0023(9)
O1 0.046(4) 0.015(3) 0.030(3) -0.003(2) 0.010(3) 0.002(2)
N1 0.025(3) 0.020(3) 0.015(3) 0.004(2) 0.013(3) -0.002(3)
C1 0.029(4) 0.025(4) 0.020(4) 0.002(3) 0.007(3) 0.004(3)
C2 0.027(4) 0.021(4) 0.024(4) 0.000(3) 0.007(3) 0.001(3)
C3 0.030(4) 0.028(4) 0.017(4) 0.000(3) 0.007(3) -0.004(3)
C4 0.033(4) 0.022(4) 0.018(4) 0.002(3) 0.010(3) 0.001(3)
C5 0.018(3) 0.045(4) 0.014(3) 0.010(3) 0.006(3) 0.008(3)
C6 0.073(7) 0.034(5) 0.034(5) -0.010(4) 0.028(5) -0.005(5)
C7 0.042(5) 0.029(5) 0.037(5) -0.011(4) 0.013(4) 0.006(4)
C8 0.043(6) 0.028(5) 0.045(6) -0.005(4) 0.007(4) -0.002(4)
C9 0.034(5) 0.049(6) 0.034(5) -0.005(4) -0.002(4) -0.002(4)
C10 0.038(5) 0.026(5) 0.033(5) 0.000(4) 0.012(4) -0.004(4)
C11 0.033(5) 0.033(5) 0.037(5) 0.009(4) 0.009(4) 0.003(4)
C12 0.028(4) 0.024(4) 0.022(4) -0.001(3) 0.006(3) 0.002(3)
C13 0.021(4) 0.030(4) 0.023(4) -0.006(3) 0.003(3) -0.003(3)
C14 0.029(4) 0.035(5) 0.018(4) 0.005(4) 0.005(3) -0.001(4)
C15 0.034(5) 0.029(5) 0.026(4) 0.003(4) 0.006(4) 0.002(4)
C16 0.031(4) 0.024(4) 0.026(4) 0.001(3) 0.003(3) 0.005(3)
C17 0.044(6) 0.047(6) 0.047(6) 0.022(5) 0.009(5) -0.003(5)
C18 0.041(6) 0.059(7) 0.047(6) 0.008(5) 0.005(5) -0.016(5)
C19 0.059(7) 0.060(7) 0.039(6) 0.007(5) 0.025(5) -0.001(6)
C20 0.044(5) 0.041(5) 0.023(4) -0.011(4) 0.003(4) -0.006(4)
C21 0.036(5) 0.034(5) 0.040(5) 0.007(4) 0.008(4) 0.007(4)
C22 0.041(5) 0.043(6) 0.028(5) -0.002(4) 0.010(4) 0.009(4)
C23 0.028(4) 0.024(4) 0.023(4) -0.002(3) 0.010(3) 0.002(3)
C24 0.033(4) 0.021(4) 0.027(4) -0.002(3) 0.006(3) 0.000(3)
C25 0.045(5) 0.031(5) 0.035(5) -0.003(4) 0.015(4) 0.007(4)
C26 0.030(5) 0.036(5) 0.056(6) 0.017(5) 0.015(4) 0.005(4)
C27 0.039(5) 0.019(4) 0.044(5) 0.001(4) 0.016(4) 0.001(4)
C28 0.034(5) 0.024(4) 0.037(5) 0.001(4) 0.008(4) 0.002(4)
C29 0.025(4) 0.024(4) 0.013(3) -0.001(3) -0.001(3) 0.001(3)
C30 0.033(4) 0.015(4) 0.024(4) 0.003(3) 0.008(3) 0.004(3)
C31 0.036(5) 0.015(4) 0.022(4) 0.002(3) 0.004(3) 0.001(3)
C32 0.034(5) 0.028(4) 0.020(4) -0.003(3) 0.005(3) 0.001(4)
C33 0.033(5) 0.020(4) 0.034(5) 0.002(4) 0.009(4) 0.000(3)
C34 0.030(4) 0.023(4) 0.029(4) 0.006(3) 0.002(3) -0.002(3)
C35 0.033(5) 0.019(4) 0.030(4) 0.003(3) 0.005(4) 0.000(3)
C36 0.031(4) 0.023(4) 0.025(4) 0.000(3) 0.008(3) 0.002(3)
C37 0.033(5) 0.036(5) 0.020(4) 0.003(4) 0.004(3) 0.002(4)
C38 0.035(5) 0.027(5) 0.025(4) 0.005(3) 0.003(4) -0.001(4)
C39 0.036(5) 0.032(5) 0.034(5) 0.004(4) 0.005(4) -0.008(4)
C40 0.042(6) 0.048(6) 0.044(6) -0.007(5) 0.024(5) -0.007(5)
C41 0.074(8) 0.043(6) 0.052(7) 0.009(5) 0.025(6) -0.018(6)
C42 0.040(5) 0.029(5) 0.026(4) 0.001(4) 0.004(4) -0.003(4)
C43 0.041(5) 0.032(5) 0.034(5) 0.010(4) -0.004(4) -0.002(4)
C44 0.043(6) 0.057(7) 0.028(5) -0.010(5) 0.002(4) 0.008(5)
C45 0.047(6) 0.039(6) 0.041(6) -0.013(5) 0.005(5) -0.011(5)
C46 0.044(6) 0.026(5) 0.041(5) -0.004(4) 0.008(4) 0.004(4)
C47 0.051(6) 0.021(5) 0.043(6) -0.004(4) 0.018(5) -0.001(4)

loop_
_atom_type_symbol
_atom_type_description
_atom_type_scat_dispersion_real
_atom_type_scat_dispersion_imag
_atom_type_scat_source
C C 0.0181 0.0091 'International Tables Vol C Tables 4.2.6.8 and 6.1.1.4'
H H 0.0000 0.0000 'International Tables Vol C Tables 4.2.6.8 and 6.1.1.4'
N N 0.0311 0.0180 'International Tables Vol C Tables 4.2.6.8 and 6.1.1.4'
O O 0.0492 0.0322 'International Tables Vol C Tables 4.2.6.8 and 6.1.1.4'
P P 0.2955 0.4335 'International Tables Vol C Tables 4.2.6.8 and 6.1.1.4'
Si Si 0.2541 0.3302 'International Tables Vol C Tables 4.2.6.8 and 6.1.1.4'
U U -4.3638 13.4090 'International Tables Vol C Tables 4.2.6.8 and 6.1.1.4'

loop_
_geom_angle_atom_site_label_1
_geom_angle_atom_site_label_2
_geom_angle_atom_site_label_3
_geom_angle
_geom_angle_site_symmetry_1
_geom_angle_site_symmetry_3
_geom_angle_publ_flag
O1 U1 C1 130.5(2) . . ?
O1 U1 C2 115.3(2) . . ?
O1 U1 C3 86.3(2) . . ?
O1 U1 C4 81.5(2) . . ?
O1 U1 C12 89.8(2) . . ?
O1 U1 C13 79.2(2) . . ?
O1 U1 C14 99.5(2) . . ?
O1 U1 C15 126.7(3) . . ?
O1 U1 C16 119.4(2) . . ?
O1 U1 C29 124.5(2) . . ?
N1 U1 O1 91.0(2) . . ?
N1 U1 C1 111.6(2) . . ?
N1 U1 C2 88.1(2) . . ?
N1 U1 C3 94.4(2) . . ?
N1 U1 C4 123.7(2) . . ?
N1 U1 C12 142.5(2) . . ?
N1 U1 C13 114.2(2) . . ?
N1 U1 C14 93.3(2) . . ?
N1 U1 C15 103.1(2) . . ?
N1 U1 C16 132.1(2) . . ?
N1 U1 C29 33.5(3) . . ?
C1 U1 C3 50.0(2) . . ?
C1 U1 C4 49.1(2) . . ?
C1 U1 C12 95.8(2) . . ?
C1 U1 C13 123.8(2) . . ?
C1 U1 C14 121.2(2) . . ?
C1 U1 C16 77.4(3) . . ?
C2 U1 C1 30.3(2) . . ?
C2 U1 C3 29.6(2) . . ?
C2 U1 C4 48.3(2) . . ?
C2 U1 C12 124.8(2) . . ?
C2 U1 C13 153.9(2) . . ?
C2 U1 C14 145.1(3) . . ?
C2 U1 C15 116.2(3) . . ?
C2 U1 C16 107.4(2) . . ?
C3 U1 C12 123.1(2) . . ?
C3 U1 C13 147.9(2) . . ?
C3 U1 C14 170.2(2) . . ?
C4 U1 C3 29.8(2) . . ?
C4 U1 C12 93.5(2) . . ?
C4 U1 C13 118.8(2) . . ?
C4 U1 C14 143.0(2) . . ?
C12 U1 C13 29.9(2) . . ?
C14 U1 C12 49.7(2) . . ?
C14 U1 C13 29.1(2) . . ?
C15 U1 C1 91.5(3) . . ?
C15 U1 C3 141.5(3) . . ?
C15 U1 C4 125.8(2) . . ?
C15 U1 C12 49.3(3) . . ?
C15 U1 C13 48.0(3) . . ?
C15 U1 C14 29.9(3) . . ?
C15 U1 C16 29.3(2) . . ?
C16 U1 C3 121.5(2) . . ?
C16 U1 C4 98.3(2) . . ?
C16 U1 C12 29.6(2) . . ?
C16 U1 C13 47.8(2) . . ?
C16 U1 C14 48.8(2) . . ?
C29 U1 C1 88.0(3) . . ?
C29 U1 C2 76.3(2) . . ?
C29 U1 C3 97.3(2) . . ?
C29 U1 C4 124.2(2) . . ?
C29 U1 C12 129.6(3) . . ?
C29 U1 C13 114.5(3) . . ?
C29 U1 C14 85.8(3) . . ?
C29 U1 C15 80.5(3) . . ?
C29 U1 C16 105.4(3) . . ?
C29 P1 C30 112.7(4) . . ?
O1 P2 C45 112.0(5) . . ?
O1 P2 C46 111.9(4) . . ?
O1 P2 C47 110.5(4) . . ?
C45 P2 C47 107.0(5) . . ?
C46 P2 C45 106.8(5) . . ?
C46 P2 C47 108.5(5) . . ?
C1 Si1 C6 105.1(4) . . ?
C1 Si1 C7 118.6(4) . . ?
C6 Si1 C7 108.0(5) . . ?
C8 Si1 C1 107.1(4) . . ?
C8 Si1 C6 111.7(5) . . ?
C8 Si1 C7 106.4(5) . . ?
C3 Si2 C9 106.7(4) . . ?
C3 Si2 C11 107.9(4) . . ?
C9 Si2 C11 110.2(5) . . ?
C10 Si2 C3 115.6(4) . . ?
C10 Si2 C9 109.7(4) . . ?
C10 Si2 C11 106.7(4) . . ?
C12 Si3 C17 116.3(4) . . ?
C12 Si3 C18 106.7(4) . . ?
C12 Si3 C19 107.9(5) . . ?
C17 Si3 C19 108.4(5) . . ?
C18 Si3 C17 108.2(5) . . ?
C18 Si3 C19 109.1(6) . . ?
C14 Si4 C20 105.5(4) . . ?
C14 Si4 C21 108.8(4) . . ?
C14 Si4 C22 114.4(4) . . ?
C21 Si4 C20 109.5(5) . . ?
C22 Si4 C20 108.7(4) . . ?
C22 Si4 C21 109.8(5) . . ?
P2 O1 U1 169.1(4) . . ?
C23 N1 U1 159.4(5) . . ?
C29 N1 U1 76.7(4) . . ?
C29 N1 C23 123.8(6) . . ?
Si1 C1 U1 128.8(4) . . ?
C2 C1 U1 74.6(5) . . ?
C2 C1 Si1 124.3(6) . . ?
C2 C1 C5 104.3(7) . . ?
C5 C1 U1 76.5(4) . . ?
C5 C1 Si1 128.5(6) . . ?
U1 C2 H2 115.0 . . ?
C1 C2 U1 75.2(5) . . ?
C1 C2 H2 124.7 . . ?
C3 C2 U1 77.0(5) . . ?
C3 C2 C1 110.7(7) . . ?
C3 C2 H2 124.7 . . ?
Si2 C3 U1 131.6(4) . . ?
C2 C3 U1 73.4(5) . . ?
C2 C3 Si2 123.9(6) . . ?
C2 C3 C4 105.4(7) . . ?
C4 C3 U1 75.0(5) . . ?
C4 C3 Si2 127.7(6) . . ?
U1 C4 H4 115.4 . . ?
C3 C4 U1 75.2(5) . . ?
C3 C4 H4 123.3 . . ?
C5 C4 U1 77.5(5) . . ?
C5 C4 C3 113.4(8) . . ?
C5 C4 H4 123.3 . . ?
U1 C5 H5 118.7 . . ?
C1 C5 U1 71.6(4) . . ?
C1 C5 H5 126.9 . . ?
C4 C5 U1 74.8(5) . . ?
C4 C5 C1 106.2(7) . . ?
C4 C5 H5 126.9 . . ?
Si1 C6 H6A 109.5 . . ?
Si1 C6 H6B 109.5 . . ?
Si1 C6 H6C 109.5 . . ?
H6A C6 H6B 109.5 . . ?
H6A C6 H6C 109.5 . . ?
H6B C6 H6C 109.5 . . ?
Si1 C7 H7A 109.5 . . ?
Si1 C7 H7B 109.5 . . ?
Si1 C7 H7C 109.5 . . ?
H7A C7 H7B 109.5 . . ?
H7A C7 H7C 109.5 . . ?
H7B C7 H7C 109.5 . . ?
Si1 C8 H8A 109.5 . . ?
Si1 C8 H8B 109.5 . . ?
Si1 C8 H8C 109.5 . . ?
H8A C8 H8B 109.5 . . ?
H8A C8 H8C 109.5 . . ?
H8B C8 H8C 109.5 . . ?
Si2 C9 H9A 109.5 . . ?
Si2 C9 H9B 109.5 . . ?
Si2 C9 H9C 109.5 . . ?
H9A C9 H9B 109.5 . . ?
H9A C9 H9C 109.5 . . ?
H9B C9 H9C 109.5 . . ?
Si2 C10 H10A 109.5 . . ?
Si2 C10 H10B 109.5 . . ?
Si2 C10 H10C 109.5 . . ?
H10A C10 H10B 109.5 . . ?
H10A C10 H10C 109.5 . . ?
H10B C10 H10C 109.5 . . ?
Si2 C11 H11A 109.5 . . ?
Si2 C11 H11B 109.5 . . ?
Si2 C11 H11C 109.5 . . ?
H11A C11 H11B 109.5 . . ?
H11A C11 H11C 109.5 . . ?
H11B C11 H11C 109.5 . . ?
Si3 C12 U1 132.0(4) . . ?
C13 C12 U1 75.2(5) . . ?
C13 C12 Si3 126.2(6) . . ?
C16 C12 U1 73.7(5) . . ?
C16 C12 Si3 126.4(6) . . ?
C16 C12 C13 103.9(7) . . ?
U1 C13 H13 117.2 . . ?
C12 C13 U1 75.0(5) . . ?
C12 C13 H13 124.4 . . ?
C14 C13 U1 75.1(5) . . ?
C14 C13 C12 111.3(7) . . ?
C14 C13 H13 124.4 . . ?
Si4 C14 U1 131.5(4) . . ?
C13 C14 U1 75.8(5) . . ?
C13 C14 Si4 126.4(7) . . ?
C13 C14 C15 105.7(7) . . ?
C15 C14 U1 73.4(5) . . ?
C15 C14 Si4 124.8(7) . . ?
U1 C15 H15 114.1 . . ?
C14 C15 U1 76.7(5) . . ?
C14 C15 H15 125.7 . . ?
C16 C15 U1 75.7(5) . . ?
C16 C15 C14 108.6(8) . . ?
C16 C15 H15 125.7 . . ?
U1 C16 H16 115.5 . . ?
C12 C16 U1 76.7(5) . . ?
C12 C16 H16 124.7 . . ?
C15 C16 U1 74.9(5) . . ?
C15 C16 C12 110.5(8) . . ?
C15 C16 H16 124.7 . . ?
Si3 C17 H17A 109.5 . . ?
Si3 C17 H17B 109.5 . . ?
Si3 C17 H17C 109.5 . . ?
H17A C17 H17B 109.5 . . ?
H17A C17 H17C 109.5 . . ?
H17B C17 H17C 109.5 . . ?
Si3 C18 H18A 109.5 . . ?
Si3 C18 H18B 109.5 . . ?
Si3 C18 H18C 109.5 . . ?
H18A C18 H18B 109.5 . . ?
H18A C18 H18C 109.5 . . ?
H18B C18 H18C 109.5 . . ?
Si3 C19 H19A 109.5 . . ?
Si3 C19 H19B 109.5 . . ?
Si3 C19 H19C 109.5 . . ?
H19A C19 H19B 109.5 . . ?
H19A C19 H19C 109.5 . . ?
H19B C19 H19C 109.5 . . ?
Si4 C20 H20A 109.5 . . ?
Si4 C20 H20B 109.5 . . ?
Si4 C20 H20C 109.5 . . ?
H20A C20 H20B 109.5 . . ?
H20A C20 H20C 109.5 . . ?
H20B C20 H20C 109.5 . . ?
Si4 C21 H21A 109.5 . . ?
Si4 C21 H21B 109.5 . . ?
Si4 C21 H21C 109.5 . . ?
H21A C21 H21B 109.5 . . ?
H21A C21 H21C 109.5 . . ?
H21B C21 H21C 109.5 . . ?
Si4 C22 H22A 109.5 . . ?
Si4 C22 H22B 109.5 . . ?
Si4 C22 H22C 109.5 . . ?
H22A C22 H22B 109.5 . . ?
H22A C22 H22C 109.5 . . ?
H22B C22 H22C 109.5 . . ?
N1 C23 H23 107.7 . . ?
N1 C23 C24 111.0(7) . . ?
N1 C23 C28 112.4(7) . . ?
C24 C23 H23 107.7 . . ?
C24 C23 C28 110.2(7) . . ?
C28 C23 H23 107.7 . . ?
C23 C24 H24A 109.7 . . ?
C23 C24 H24B 109.7 . . ?
C23 C24 C25 110.0(7) . . ?
H24A C24 H24B 108.2 . . ?
C25 C24 H24A 109.7 . . ?
C25 C24 H24B 109.7 . . ?
C24 C25 H25A 109.3 . . ?
C24 C25 H25B 109.3 . . ?
H25A C25 H25B 108.0 . . ?
C26 C25 C24 111.6(8) . . ?
C26 C25 H25A 109.3 . . ?
C26 C25 H25B 109.3 . . ?
C25 C26 H26A 109.0 . . ?
C25 C26 H26B 109.0 . . ?
C25 C26 C27 112.8(8) . . ?
H26A C26 H26B 107.8 . . ?
C27 C26 H26A 109.0 . . ?
C27 C26 H26B 109.0 . . ?
C26 C27 H27A 109.6 . . ?
C26 C27 H27B 109.6 . . ?
C26 C27 C28 110.1(7) . . ?
H27A C27 H27B 108.2 . . ?
C28 C27 H27A 109.6 . . ?
C28 C27 H27B 109.6 . . ?
C23 C28 C27 109.1(8) . . ?
C23 C28 H28A 109.9 . . ?
C23 C28 H28B 109.9 . . ?
C27 C28 H28A 109.9 . . ?
C27 C28 H28B 109.9 . . ?
H28A C28 H28B 108.3 . . ?
P1 C29 U1 148.9(4) . . ?
N1 C29 U1 69.8(4) . . ?
N1 C29 P1 141.3(6) . . ?
C31 C30 P1 121.7(6) . . ?
C35 C30 P1 119.0(6) . . ?
C35 C30 C31 118.6(8) . . ?
C30 C31 C36 122.4(7) . . ?
C32 C31 C30 118.9(8) . . ?
C32 C31 C36 118.6(7) . . ?
C31 C32 H32 118.5 . . ?
C33 C32 C31 123.0(8) . . ?
C33 C32 H32 118.5 . . ?
C32 C33 C34 116.8(8) . . ?
C32 C33 C39 123.1(8) . . ?
C34 C33 C39 120.0(8) . . ?
C33 C34 H34 118.8 . . ?
C35 C34 C33 122.5(8) . . ?
C35 C34 H34 118.8 . . ?
C30 C35 C42 122.6(8) . . ?
C34 C35 C30 120.0(8) . . ?
C34 C35 C42 117.5(8) . . ?
C31 C36 H36 107.5 . . ?
C31 C36 C37 112.4(7) . . ?
C31 C36 C38 111.2(7) . . ?
C37 C36 H36 107.5 . . ?
C37 C36 C38 110.3(7) . . ?
C38 C36 H36 107.5 . . ?
C36 C37 H37A 109.5 . . ?
C36 C37 H37B 109.5 . . ?
C36 C37 H37C 109.5 . . ?
H37A C37 H37B 109.5 . . ?
H37A C37 H37C 109.5 . . ?
H37B C37 H37C 109.5 . . ?
C36 C38 H38A 109.5 . . ?
C36 C38 H38B 109.5 . . ?
C36 C38 H38C 109.5 . . ?
H38A C38 H38B 109.5 . . ?
H38A C38 H38C 109.5 . . ?
H38B C38 H38C 109.5 . . ?
C33 C39 H39 107.2 . . ?
C33 C39 C40 114.1(8) . . ?
C40 C39 H39 107.2 . . ?
C41 C39 C33 110.0(8) . . ?
C41 C39 H39 107.2 . . ?
C41 C39 C40 110.8(9) . . ?
C39 C40 H40A 109.5 . . ?
C39 C40 H40B 109.5 . . ?
C39 C40 H40C 109.5 . . ?
H40A C40 H40B 109.5 . . ?
H40A C40 H40C 109.5 . . ?
H40B C40 H40C 109.5 . . ?
C39 C41 H41A 109.5 . . ?
C39 C41 H41B 109.5 . . ?
C39 C41 H41C 109.5 . . ?
H41A C41 H41B 109.5 . . ?
H41A C41 H41C 109.5 . . ?
H41B C41 H41C 109.5 . . ?
C35 C42 H42 107.8 . . ?
C35 C42 C44 110.8(8) . . ?
C43 C42 C35 112.6(8) . . ?
C43 C42 H42 107.8 . . ?
C43 C42 C44 109.9(8) . . ?
C44 C42 H42 107.8 . . ?
C42 C43 H43A 109.5 . . ?
C42 C43 H43B 109.5 . . ?
C42 C43 H43C 109.5 . . ?
H43A C43 H43B 109.5 . . ?
H43A C43 H43C 109.5 . . ?
H43B C43 H43C 109.5 . . ?
C42 C44 H44A 109.5 . . ?
C42 C44 H44B 109.5 . . ?
C42 C44 H44C 109.5 . . ?
H44A C44 H44B 109.5 . . ?
H44A C44 H44C 109.5 . . ?
H44B C44 H44C 109.5 . . ?
P2 C45 H45A 109.5 . . ?
P2 C45 H45B 109.5 . . ?
P2 C45 H45C 109.5 . . ?
H45A C45 H45B 109.5 . . ?
H45A C45 H45C 109.5 . . ?
H45B C45 H45C 109.5 . . ?
P2 C46 H46A 109.5 . . ?
P2 C46 H46B 109.5 . . ?
P2 C46 H46C 109.5 . . ?
H46A C46 H46B 109.5 . . ?
H46A C46 H46C 109.5 . . ?
H46B C46 H46C 109.5 . . ?
P2 C47 H47A 109.5 . . ?
P2 C47 H47B 109.5 . . ?
P2 C47 H47C 109.5 . . ?
H47A C47 H47B 109.5 . . ?
H47A C47 H47C 109.5 . . ?
H47B C47 H47C 109.5 . . ?

loop_
_geom_bond_atom_site_label_1
_geom_bond_atom_site_label_2
_geom_bond_distance
_geom_bond_site_symmetry_2
_geom_bond_publ_flag
U1 O1 2.341(6) . ?
U1 N1 2.262(6) . ?
U1 C1 2.751(8) . ?
U1 C2 2.743(8) . ?
U1 C3 2.789(8) . ?
U1 C4 2.785(8) . ?
U1 C12 2.796(8) . ?
U1 C13 2.799(8) . ?
U1 C14 2.791(8) . ?
U1 C15 2.749(9) . ?
U1 C16 2.759(8) . ?
U1 C29 2.346(8) . ?
P1 C29 1.722(8) . ?
P1 C30 1.889(8) . ?
P2 O1 1.509(6) . ?
P2 C45 1.785(10) . ?
P2 C46 1.783(10) . ?
P2 C47 1.800(10) . ?
Si1 C1 1.868(9) . ?
Si1 C6 1.869(10) . ?
Si1 C7 1.876(10) . ?
Si1 C8 1.860(10) . ?
Si2 C3 1.867(9) . ?
Si2 C9 1.867(10) . ?
Si2 C10 1.859(9) . ?
Si2 C11 1.881(9) . ?
Si3 C12 1.848(9) . ?
Si3 C17 1.874(10) . ?
Si3 C18 1.868(11) . ?
Si3 C19 1.879(11) . ?
Si4 C14 1.863(8) . ?
Si4 C20 1.886(10) . ?
Si4 C21 1.866(10) . ?
Si4 C22 1.864(9) . ?
N1 C23 1.489(9) . ?
N1 C29 1.330(10) . ?
C1 C2 1.435(11) . ?
C1 C5 1.533(12) . ?
C2 H2 0.9300 . ?
C2 C3 1.413(12) . ?
C3 C4 1.433(11) . ?
C4 H4 0.9300 . ?
C4 C5 1.341(11) . ?
C5 H5 0.9300 . ?
C6 H6A 0.9600 . ?
C6 H6B 0.9600 . ?
C6 H6C 0.9600 . ?
C7 H7A 0.9600 . ?
C7 H7B 0.9600 . ?
C7 H7C 0.9600 . ?
C8 H8A 0.9600 . ?
C8 H8B 0.9600 . ?
C8 H8C 0.9600 . ?
C9 H9A 0.9600 . ?
C9 H9B 0.9600 . ?
C9 H9C 0.9600 . ?
C10 H10A 0.9600 . ?
C10 H10B 0.9600 . ?
C10 H10C 0.9600 . ?
C11 H11A 0.9600 . ?
C11 H11B 0.9600 . ?
C11 H11C 0.9600 . ?
C12 C13 1.442(11) . ?
C12 C16 1.420(12) . ?
C13 H13 0.9300 . ?
C13 C14 1.403(12) . ?
C14 C15 1.429(12) . ?
C15 H15 0.9300 . ?
C15 C16 1.394(12) . ?
C16 H16 0.9300 . ?
C17 H17A 0.9600 . ?
C17 H17B 0.9600 . ?
C17 H17C 0.9600 . ?
C18 H18A 0.9600 . ?
C18 H18B 0.9600 . ?
C18 H18C 0.9600 . ?
C19 H19A 0.9600 . ?
C19 H19B 0.9600 . ?
C19 H19C 0.9600 . ?
C20 H20A 0.9600 . ?
C20 H20B 0.9600 . ?
C20 H20C 0.9600 . ?
C21 H21A 0.9600 . ?
C21 H21B 0.9600 . ?
C21 H21C 0.9600 . ?
C22 H22A 0.9600 . ?
C22 H22B 0.9600 . ?
C22 H22C 0.9600 . ?
C23 H23 0.9800 . ?
C23 C24 1.519(11) . ?
C23 C28 1.524(12) . ?
C24 H24A 0.9700 . ?
C24 H24B 0.9700 . ?
C24 C25 1.537(12) . ?
C25 H25A 0.9700 . ?
C25 H25B 0.9700 . ?
C25 C26 1.510(14) . ?
C26 H26A 0.9700 . ?
C26 H26B 0.9700 . ?
C26 C27 1.533(14) . ?
C27 H27A 0.9700 . ?
C27 H27B 0.9700 . ?
C27 C28 1.533(12) . ?
C28 H28A 0.9700 . ?
C28 H28B 0.9700 . ?
C30 C31 1.418(11) . ?
C30 C35 1.408(12) . ?
C31 C32 1.394(12) . ?
C31 C36 1.517(12) . ?
C32 H32 0.9300 . ?
C32 C33 1.392(12) . ?
C33 C34 1.393(12) . ?
C33 C39 1.514(12) . ?
C34 H34 0.9300 . ?
C34 C35 1.385(12) . ?
C35 C42 1.538(12) . ?
C36 H36 0.9800 . ?
C36 C37 1.517(11) . ?
C36 C38 1.531(12) . ?
C37 H37A 0.9600 . ?
C37 H37B 0.9600 . ?
C37 H37C 0.9600 . ?
C38 H38A 0.9600 . ?
C38 H38B 0.9600 . ?
C38 H38C 0.9600 . ?
C39 H39 0.9800 . ?
C39 C40 1.524(14) . ?
C39 C41 1.496(15) . ?
C40 H40A 0.9600 . ?
C40 H40B 0.9600 . ?
C40 H40C 0.9600 . ?
C41 H41A 0.9600 . ?
C41 H41B 0.9600 . ?
C41 H41C 0.9600 . ?
C42 H42 0.9800 . ?
C42 C43 1.525(13) . ?
C42 C44 1.549(13) . ?
C43 H43A 0.9600 . ?
C43 H43B 0.9600 . ?
C43 H43C 0.9600 . ?
C44 H44A 0.9600 . ?
C44 H44B 0.9600 . ?
C44 H44C 0.9600 . ?
C45 H45A 0.9600 . ?
C45 H45B 0.9600 . ?
C45 H45C 0.9600 . ?
C46 H46A 0.9600 . ?
C46 H46B 0.9600 . ?
C46 H46C 0.9600 . ?
C47 H47A 0.9600 . ?
C47 H47B 0.9600 . ?
C47 H47C 0.9600 . ?

loop_
_twin_individual_id
_twin_individual_mass_fraction_refined
1 0.845(2)
2 0.155(2)
